data_7231657
loop_
_publ_author_name
'Rainoldi, Giulia'
'Lesma, Giordano'
'Picozzi, Claudia'
'Lo Presti, Leonardo'
'Silvani, Alessandra'

_publ_section_title
;
 One step access to oxindole-based \b-lactams through Ugi four-center
 three-component reaction
;
_journal_issue 61
_journal_name_full 'RSC Advances'
_journal_page_first 34903
_journal_paper_doi 10.1039/C8RA08165D
_journal_volume 8
_journal_year 2018
_chemical_absolute_configuration syn
_chemical_formula_moiety 'C29 H29 N3 O3'
_chemical_formula_sum 'C29 H29 N3 O3'
_chemical_formula_weight 467.55
_space_group_crystal_system orthorhombic
_space_group_IT_number 19
_space_group_name_Hall 'P 2ac 2ab'
_space_group_name_H-M_alt 'P 21 21 21'
_symmetry_space_group_name_Hall 'P 2ac 2ab'
_symmetry_space_group_name_H-M 'P 21 21 21'
_atom_sites_solution_hydrogens geom
_atom_sites_solution_primary direct
_atom_sites_solution_secondary difmap
_audit_conform_dict_location ftp://ftp.iucr.org/pub/cif_core.dic
_audit_conform_dict_name cif_core.dic
_audit_conform_dict_version 2.4.5
_audit_creation_date 2017-11-14
_audit_creation_method SHELXL-2014/4
_audit_update_record
;
2018-06-15 deposited with the CCDC.
2018-10-05 downloaded from the CCDC.
;
_cell_angle_alpha 90
_cell_angle_beta 90
_cell_angle_gamma 90
_cell_formula_units_Z 4
_cell_length_a 8.8838(18)
_cell_length_b 13.895(3)
_cell_length_c 20.744(4)
_cell_measurement_reflns_used 3443
_cell_measurement_temperature 293(2)
_cell_measurement_theta_max 17.62
_cell_measurement_theta_min 2.45
_cell_volume 2560.6(9)
_computing_cell_refinement 'SAINT+ (Bruker AXS, Madison (USA) 1994-1996)'
_computing_data_collection 'SAINT+ (Bruker AXS, Madison (USA) 1994-1996)'
_computing_data_reduction 'SAINT+ (Bruker AXS, Madison (USA) 1994-1996)'
_computing_molecular_graphics 'DIAMOND v3.2k (Brandenburg,Bonn,DE, 1997-2014)'
_computing_structure_refinement 'SHELXL-2014/4 (Sheldrick, 2014)'
_computing_structure_solution 'SHELXS-2014/4 (Sheldrick, 2014)'
_diffrn_ambient_temperature 293(2)
_diffrn_measured_fraction_theta_full 1.000
_diffrn_measured_fraction_theta_max 1.000
_diffrn_measurement_device_type 'Bruker AXS Smart Apex II'
_diffrn_measurement_method \w-scan
_diffrn_radiation_type MoK\a
_diffrn_radiation_wavelength 0.71073
_diffrn_reflns_av_R_equivalents 0.0319
_diffrn_reflns_av_unetI/netI 0.0230
_diffrn_reflns_Laue_measured_fraction_full 1.000
_diffrn_reflns_Laue_measured_fraction_max 1.000
_diffrn_reflns_limit_h_max 11
_diffrn_reflns_limit_h_min -11
_diffrn_reflns_limit_k_max 18
_diffrn_reflns_limit_k_min -18
_diffrn_reflns_limit_l_max 26
_diffrn_reflns_limit_l_min -26
_diffrn_reflns_number 39041
_diffrn_reflns_point_group_measured_fraction_full 1.000
_diffrn_reflns_point_group_measured_fraction_max 1.000
_diffrn_reflns_theta_full 25.242
_diffrn_reflns_theta_max 27.520
_diffrn_reflns_theta_min 1.764
_diffrn_source 'Sealed X-ray tube'
_exptl_absorpt_coefficient_mu 0.079
_exptl_absorpt_correction_T_max 1.0000
_exptl_absorpt_correction_T_min 0.9297
_exptl_absorpt_correction_type empirical
_exptl_absorpt_process_details 'Sadabs (Bruker, 2008/1)'
_exptl_crystal_colour yellow
_exptl_crystal_density_diffrn 1.213
_exptl_crystal_description prism
_exptl_crystal_F_000 992
_exptl_crystal_recrystallization_method 'Re-crystallisation from solvent: MeOH:n-hexane 1:1'
_exptl_crystal_size_max 0.375
_exptl_crystal_size_mid 0.175
_exptl_crystal_size_min 0.125
_refine_diff_density_max 0.298
_refine_diff_density_min -0.241
_refine_diff_density_rms 0.035
_refine_ls_abs_structure_details
;
 Flack x determined using 1378 quotients [(I+)-(I-)]/[(I+)+(I-)]
 (Parsons, Flack and Wagner, Acta Cryst. B69 (2013) 249-259).
;
_refine_ls_abs_structure_Flack 0.6(4)
_refine_ls_extinction_method none
_refine_ls_goodness_of_fit_ref 1.017
_refine_ls_hydrogen_treatment constr
_refine_ls_matrix_type full
_refine_ls_number_parameters 316
_refine_ls_number_reflns 5901
_refine_ls_number_restraints 0
_refine_ls_restrained_S_all 1.017
_refine_ls_R_factor_all 0.0885
_refine_ls_R_factor_gt 0.0591
_refine_ls_shift/su_max 0.000
_refine_ls_shift/su_mean 0.000
_refine_ls_structure_factor_coef Fsqd
_refine_ls_weighting_details 'w=1/[\s^2^(Fo^2^)+(0.1236P)^2^+0.0596P] where P=(Fo^2^+2Fc^2^)/3'
_refine_ls_weighting_scheme calc
_refine_ls_wR_factor_gt 0.1708
_refine_ls_wR_factor_ref 0.1952
_reflns_Friedel_coverage 0.770
_reflns_Friedel_fraction_full 1.000
_reflns_Friedel_fraction_max 1.000
_reflns_number_gt 3901
_reflns_number_total 5901
_reflns_threshold_expression 'I > 2\s(I)'
_cod_data_source_file c8ra08165d2.cif
_cod_data_source_block AG07A
_cod_original_cell_volume 2560.7(9)
_cod_database_code 7231657
_shelx_space_group_comment
;
The symmetry employed for this shelxl refinement is uniquely defined
by the following loop, which should always be used as a source of
symmetry information in preference to the above space-group names.
They are only intended as comments.
;
_shelxl_version_number 2014/4

loop_
_space_group_symop_operation_xyz
'x, y, z'
'-x+1/2, -y, z+1/2'
'-x, y+1/2, -z+1/2'
'x+1/2, -y+1/2, -z'

loop_
_atom_site_label
_atom_site_type_symbol
_atom_site_fract_x
_atom_site_fract_y
_atom_site_fract_z
_atom_site_U_iso_or_equiv
_atom_site_adp_type
_atom_site_occupancy
_atom_site_site_symmetry_order
_atom_site_calc_flag
_atom_site_refinement_flags_posn
_atom_site_refinement_flags_adp
N1 N 0.9393(3) 0.40050(19) 0.04997(13) 0.0603(7) Uani 1 1 d . .
N2 N 1.2537(3) 0.44614(19) 0.13870(15) 0.0650(7) Uani 1 1 d . .
N3 N 1.1187(4) 0.2648(2) 0.19970(16) 0.0828(10) Uani 1 1 d . .
H3 H 1.0702 0.3143 0.2134 0.099 Uiso 1 1 calc R U
O1 O 0.9230(3) 0.42084(19) 0.15980(12) 0.0733(7) Uani 1 1 d . .
O2 O 1.1716(4) 0.5857(2) 0.0879(2) 0.1081(11) Uani 1 1 d . .
O3 O 1.2461(8) 0.2116(3) 0.1195(2) 0.205(3) Uani 1 1 d . .
C1 C 0.9930(4) 0.4023(2) 0.11117(17) 0.0583(8) Uani 1 1 d . .
C2 C 1.1622(3) 0.3713(2) 0.10838(15) 0.0543(7) Uani 1 1 d . .
C3 C 1.1875(4) 0.3613(2) 0.03730(15) 0.0562(8) Uani 1 1 d . .
C4 C 1.0531(4) 0.3784(2) 0.00543(16) 0.0587(8) Uani 1 1 d . .
C5 C 1.0415(5) 0.3736(3) -0.06054(19) 0.0795(11) Uani 1 1 d . .
H5 H 0.9509 0.3853 -0.0815 0.095 Uiso 1 1 calc R U
C6 C 1.1708(6) 0.3505(3) -0.0943(2) 0.0867(13) Uani 1 1 d . .
H6 H 1.1665 0.3473 -0.1391 0.104 Uiso 1 1 calc R U
C7 C 1.3038(6) 0.3324(3) -0.0644(2) 0.0846(12) Uani 1 1 d . .
H7 H 1.3879 0.3164 -0.0888 0.102 Uiso 1 1 calc R U
C8 C 1.3154(4) 0.3376(2) 0.00237(19) 0.0703(10) Uani 1 1 d . .
H8 H 1.4064 0.3255 0.0230 0.084 Uiso 1 1 calc R U
C9 C 0.7797(4) 0.4134(3) 0.0347(2) 0.0696(9) Uani 1 1 d . .
H9A H 0.7208 0.3995 0.0729 0.084 Uiso 1 1 calc R U
H9B H 0.7515 0.3669 0.0019 0.084 Uiso 1 1 calc R U
C10 C 0.7395(4) 0.5124(2) 0.01113(17) 0.0599(8) Uani 1 1 d . .
C11 C 0.6254(6) 0.5199(3) -0.0328(3) 0.0977(15) Uani 1 1 d . .
H11 H 0.5810 0.4646 -0.0494 0.117 Uiso 1 1 calc R U
C12 C 0.5760(7) 0.6095(4) -0.0525(3) 0.122(2) Uani 1 1 d . .
H12 H 0.4961 0.6140 -0.0813 0.147 Uiso 1 1 calc R U
C13 C 0.6425(6) 0.6908(3) -0.0304(3) 0.1057(16) Uani 1 1 d . .
H13 H 0.6095 0.7509 -0.0441 0.127 Uiso 1 1 calc R U
C14 C 0.7559(6) 0.6831(3) 0.0112(3) 0.0999(15) Uani 1 1 d . .
H14 H 0.8032 0.7386 0.0260 0.120 Uiso 1 1 calc R U
C15 C 0.8052(5) 0.5939(3) 0.0331(2) 0.0877(12) Uani 1 1 d . .
H15 H 0.8834 0.5903 0.0628 0.105 Uiso 1 1 calc R U
C16 C 1.1813(4) 0.2741(2) 0.14426(17) 0.0624(8) Uani 1 1 d . .
C17 C 1.1189(5) 0.1802(3) 0.2432(2) 0.0868(12) Uani 1 1 d . .
C18 C 1.0319(15) 0.2127(9) 0.3026(5) 0.303(10) Uani 1 1 d . .
H18A H 1.0860 0.2635 0.3238 0.454 Uiso 1 1 calc R U
H18B H 0.9344 0.2356 0.2899 0.454 Uiso 1 1 calc R U
H18C H 1.0205 0.1594 0.3317 0.454 Uiso 1 1 calc R U
C19 C 1.2683(7) 0.1556(5) 0.2634(3) 0.132(2) Uani 1 1 d . .
H19A H 1.3168 0.2116 0.2810 0.197 Uiso 1 1 calc R U
H19B H 1.2635 0.1063 0.2958 0.197 Uiso 1 1 calc R U
H19C H 1.3248 0.1326 0.2271 0.197 Uiso 1 1 calc R U
C20 C 1.0309(13) 0.1063(7) 0.2161(5) 0.253(7) Uani 1 1 d . .
H20A H 0.9339 0.1315 0.2046 0.380 Uiso 1 1 calc R U
H20B H 1.0800 0.0817 0.1783 0.380 Uiso 1 1 calc R U
H20C H 1.0187 0.0555 0.2470 0.380 Uiso 1 1 calc R U
C21 C 1.2605(5) 0.5397(3) 0.1184(2) 0.0828(11) Uani 1 1 d . .
C22 C 1.4166(6) 0.5535(3) 0.1459(3) 0.0986(14) Uani 1 1 d . .
H22A H 1.4205 0.5952 0.1833 0.118 Uiso 1 1 calc R U
H22B H 1.4920 0.5713 0.1142 0.118 Uiso 1 1 calc R U
C23 C 1.4129(4) 0.4448(3) 0.1621(2) 0.0787(11) Uani 1 1 d . .
H23 H 1.4772 0.4084 0.1324 0.094 Uiso 1 1 calc R U
C24 C 1.4393(4) 0.4143(3) 0.2300(2) 0.0786(11) Uani 1 1 d . .
C25 C 1.5691(6) 0.3666(4) 0.2465(3) 0.1164(18) Uani 1 1 d . .
H25 H 1.6375 0.3503 0.2144 0.140 Uiso 1 1 calc R U
C26 C 1.6004(9) 0.3424(6) 0.3092(4) 0.145(3) Uani 1 1 d . .
H26 H 1.6865 0.3075 0.3194 0.173 Uiso 1 1 calc R U
C27 C 1.5017(11) 0.3709(6) 0.3566(4) 0.146(3) Uani 1 1 d . .
H27 H 1.5258 0.3588 0.3995 0.176 Uiso 1 1 calc R U
C28 C 1.3727(10) 0.4153(5) 0.3430(3) 0.128(2) Uani 1 1 d . .
H28 H 1.3045 0.4302 0.3755 0.154 Uiso 1 1 calc R U
C29 C 1.3415(6) 0.4392(4) 0.2781(3) 0.0981(14) Uani 1 1 d . .
H29 H 1.2536 0.4723 0.2681 0.118 Uiso 1 1 calc R U

loop_
_atom_site_aniso_label
_atom_site_aniso_U_11
_atom_site_aniso_U_22
_atom_site_aniso_U_33
_atom_site_aniso_U_23
_atom_site_aniso_U_13
_atom_site_aniso_U_12
N1 0.0558(15) 0.0559(15) 0.0693(17) 0.0077(12) -0.0026(13) 0.0004(12)
N2 0.0563(16) 0.0529(14) 0.0856(19) -0.0011(13) -0.0113(14) -0.0006(12)
N3 0.098(2) 0.082(2) 0.0690(19) 0.0202(16) 0.0169(18) 0.0271(19)
O1 0.0672(15) 0.0783(16) 0.0743(16) -0.0051(12) 0.0124(13) 0.0155(12)
O2 0.107(2) 0.0604(15) 0.157(3) 0.0205(18) -0.032(2) -0.0029(16)
O3 0.361(8) 0.111(3) 0.144(3) 0.068(3) 0.150(5) 0.127(4)
C1 0.0576(17) 0.0455(15) 0.072(2) 0.0039(14) 0.0027(16) 0.0005(13)
C2 0.0500(16) 0.0496(15) 0.0632(18) 0.0038(13) 0.0034(14) -0.0016(12)
C3 0.0628(19) 0.0440(15) 0.0617(18) 0.0074(13) 0.0086(15) -0.0004(13)
C4 0.070(2) 0.0450(15) 0.0613(18) 0.0056(13) 0.0046(16) -0.0080(14)
C5 0.101(3) 0.070(2) 0.068(2) 0.0077(18) -0.007(2) -0.011(2)
C6 0.126(4) 0.070(2) 0.064(2) 0.0047(18) 0.018(3) -0.004(2)
C7 0.106(3) 0.063(2) 0.085(3) 0.0108(19) 0.036(3) 0.007(2)
C8 0.072(2) 0.0572(18) 0.082(2) 0.0116(16) 0.0169(19) 0.0013(16)
C9 0.0578(18) 0.0631(19) 0.088(2) 0.0104(18) -0.0092(18) -0.0041(15)
C10 0.0551(17) 0.0575(17) 0.067(2) 0.0063(14) 0.0008(15) 0.0010(14)
C11 0.095(3) 0.069(2) 0.129(4) 0.010(2) -0.043(3) -0.008(2)
C12 0.110(4) 0.093(4) 0.164(5) 0.032(3) -0.055(4) 0.006(3)
C13 0.091(3) 0.068(3) 0.159(5) 0.031(3) -0.011(3) 0.007(2)
C14 0.096(3) 0.058(2) 0.146(4) -0.005(2) -0.016(3) -0.003(2)
C15 0.092(3) 0.064(2) 0.107(3) -0.011(2) -0.028(3) 0.001(2)
C16 0.070(2) 0.0493(16) 0.068(2) 0.0048(14) 0.0089(17) 0.0109(15)
C17 0.084(3) 0.099(3) 0.077(2) 0.034(2) -0.004(2) 0.000(2)
C18 0.330(16) 0.394(19) 0.185(9) 0.196(12) 0.163(10) 0.210(15)
C19 0.107(4) 0.135(5) 0.153(5) 0.066(4) -0.039(4) -0.004(3)
C20 0.289(12) 0.241(10) 0.229(9) 0.173(8) -0.177(9) -0.195(10)
C21 0.084(3) 0.057(2) 0.107(3) -0.0013(19) -0.009(3) -0.0116(19)
C22 0.088(3) 0.086(3) 0.122(4) 0.000(3) -0.007(3) -0.023(3)
C23 0.054(2) 0.083(3) 0.099(3) -0.006(2) -0.0033(19) -0.0040(18)
C24 0.060(2) 0.077(2) 0.099(3) -0.009(2) -0.022(2) -0.0051(19)
C25 0.075(3) 0.128(4) 0.147(5) -0.005(4) -0.023(3) 0.014(3)
C26 0.118(5) 0.155(6) 0.160(7) 0.018(5) -0.068(5) 0.019(5)
C27 0.164(7) 0.137(5) 0.138(6) -0.002(5) -0.081(6) -0.018(5)
C28 0.172(7) 0.117(4) 0.095(4) -0.023(3) -0.020(4) -0.019(5)
C29 0.104(4) 0.093(3) 0.098(3) -0.018(2) -0.021(3) 0.009(3)

loop_
_atom_type_symbol
_atom_type_description
_atom_type_scat_dispersion_real
_atom_type_scat_dispersion_imag
_atom_type_scat_source
C C 0.0033 0.0016 'International Tables Vol C Tables 4.2.6.8 and 6.1.1.4'
H H 0.0000 0.0000 'International Tables Vol C Tables 4.2.6.8 and 6.1.1.4'
N N 0.0061 0.0033 'International Tables Vol C Tables 4.2.6.8 and 6.1.1.4'
O O 0.0106 0.0060 'International Tables Vol C Tables 4.2.6.8 and 6.1.1.4'

loop_
_geom_angle_atom_site_label_1
_geom_angle_atom_site_label_2
_geom_angle_atom_site_label_3
_geom_angle
C1 N1 C4 111.5(3)
C1 N1 C9 122.8(3)
C4 N1 C9 125.5(3)
C21 N2 C2 124.6(3)
C21 N2 C23 94.0(3)
C2 N2 C23 131.0(3)
C16 N3 C17 128.6(3)
O1 C1 N1 127.0(3)
O1 C1 C2 125.6(3)
N1 C1 C2 107.3(3)
N2 C2 C3 113.9(3)
N2 C2 C16 110.6(3)
C3 C2 C16 112.1(3)
N2 C2 C1 108.8(3)
C3 C2 C1 101.9(3)
C16 C2 C1 109.1(2)
C4 C3 C8 119.8(3)
C4 C3 C2 109.0(3)
C8 C3 C2 131.2(3)
C5 C4 C3 122.1(4)
C5 C4 N1 127.8(4)
C3 C4 N1 110.1(3)
C4 C5 C6 117.0(4)
C7 C6 C5 122.3(4)
C6 C7 C8 120.7(4)
C3 C8 C7 118.1(4)
N1 C9 C10 114.3(3)
C15 C10 C11 118.8(3)
C15 C10 C9 123.7(3)
C11 C10 C9 117.5(3)
C10 C11 C12 120.1(4)
C13 C12 C11 120.8(5)
C14 C13 C12 118.9(4)
C13 C14 C15 121.4(4)
C10 C15 C14 120.0(4)
O3 C16 N3 122.4(3)
O3 C16 C2 119.5(3)
N3 C16 C2 118.0(3)
C20 C17 C19 117.3(7)
C20 C17 N3 109.5(4)
C19 C17 N3 111.6(4)
C20 C17 C18 104.9(9)
C19 C17 C18 107.7(7)
N3 C17 C18 104.9(5)
O2 C21 N2 129.9(4)
O2 C21 C22 137.4(4)
N2 C21 C22 92.6(3)
C21 C22 C23 86.5(3)
C24 C23 N2 117.4(4)
C24 C23 C22 118.6(4)
N2 C23 C22 86.4(3)
C29 C24 C25 118.2(5)
C29 C24 C23 121.2(4)
C25 C24 C23 120.4(5)
C26 C25 C24 121.7(6)
C25 C26 C27 118.5(7)
C28 C27 C26 122.0(7)
C27 C28 C29 118.7(7)
C24 C29 C28 120.7(6)

loop_
_geom_bond_atom_site_label_1
_geom_bond_atom_site_label_2
_geom_bond_distance
N1 C1 1.356(4)
N1 C4 1.403(4)
N1 C9 1.464(5)
N2 C21 1.367(5)
N2 C2 1.462(4)
N2 C23 1.495(5)
N3 C16 1.284(5)
N3 C17 1.482(5)
O1 C1 1.213(4)
O2 C21 1.198(5)
O3 C16 1.161(5)
C1 C2 1.565(5)
C2 C3 1.498(5)
C2 C16 1.552(4)
C3 C4 1.386(5)
C3 C8 1.388(5)
C4 C5 1.374(5)
C5 C6 1.383(6)
C6 C7 1.358(7)
C7 C8 1.391(6)
C9 C10 1.503(5)
C10 C15 1.353(5)
C10 C11 1.366(6)
C11 C12 1.382(7)
C12 C13 1.355(7)
C13 C14 1.332(7)
C14 C15 1.391(6)
C17 C20 1.407(9)
C17 C19 1.433(7)
C17 C18 1.524(10)
C21 C22 1.511(7)
C22 C23 1.547(7)
C23 C24 1.490(7)
C24 C29 1.368(7)
C24 C25 1.373(6)
C25 C26 1.370(9)
C26 C27 1.376(11)
C27 C28 1.331(10)
C28 C29 1.413(9)
